data_2101138
loop_
_publ_author_name
'Kellersohn, T.'
'Delaplane, R. G.'
'Olovsson, I.'

_publ_section_title
;
 The synergetic effect in beryllium sulfate tetrahydrate -- an
 experimental electron-density study
;
_journal_issue 3
_journal_name_full 'Acta Crystallographica Section B'
_journal_page_first 316
_journal_page_last 326
_journal_paper_doi 10.1107/S010876819400039X
_journal_volume 50
_journal_year 1994
_chemical_formula_moiety 'Be1 O4 S1,H8 O4'
_chemical_formula_sum 'Be H8 O8 S'
_chemical_formula_weight 177.14
_symmetry_cell_setting tetragonal
_symmetry_space_group_name_Hall 'I -4 -2c'
_symmetry_space_group_name_H-M 'I -4 c 2'
_cell_angle_alpha 90.
_cell_angle_beta 90.
_cell_angle_gamma 90.
_cell_formula_units_Z 4
_cell_length_a 8.0120(5)
_cell_length_b 8.0120(5)
_cell_length_c 10.7120(10)
_cell_volume 687.63(9)
_diffrn_radiation_type Mo
_diffrn_radiation_wavelength 0.71073
_exptl_absorpt_coefficient_mu 0.4456
_exptl_crystal_density_diffrn 1.711
_exptl_crystal_F_000 352
_cod_data_source_file ab0310.cif
_cod_data_source_block ab0310a
_cod_original_cell_volume 687.60(10)
_cod_original_formula_sum 'Be1 H8 O8 S1'
_cod_database_code 2101138

loop_
_atom_site_label
_atom_site_fract_x
_atom_site_fract_y
_atom_site_fract_z
Be .0 .5 .25
S .0 .0 .0
O1 .12605(13) .08463(13) .07820(10)
O2 .13670(14) .39564(12) .17151(10)
H1 .2303(3) .4587(3) .1317(2)
H2 .1256(3) .2831(3) .1359(2)

loop_
_geom_angle_atom_site_label_1
_geom_angle_atom_site_label_2
_geom_angle_atom_site_label_3
_geom_angle
O2 Be O2 117.22(7)
O2 Be O2 105.74(3)
O1 S O1 110.89(8)
O1 S O1 108.76(4)
H1 O2 H2 111.4(2)
O2 H2 O1 171.8(2)
O2 H2 O1 174.5(2)

loop_
_geom_bond_atom_site_label_1
_geom_bond_atom_site_label_2
_geom_bond_distance
Be O2 1.6140(10)
S O1 1.4770(10)
O2 H1 1.000(2)
O2 H2 0.983(2)
H1 O1 1.634(2)
H2 O1 1.706(2)
